data_7220057
loop_
_publ_author_name
'Zhang, Pan'
'Yang, Xin'
'Jiang, Peng Gang'
'Yin, Jun Li'
'Gong, Yun'
'Lin, Jian Hua'

_publ_section_title
;
 Cu(I) complex based on 6H-indolo[2,3-b]quinoxaline: structure and
 electrocatalytic property for hydrogen evolution reaction from water
;
_journal_name_full 'RSC Adv.'
_journal_paper_doi 10.1039/C5RA02769A
_journal_year 2015
_chemical_formula_sum 'C14 H9 N3'
_chemical_formula_weight 219.24
_chemical_name_systematic
; 
 ? 
;
_space_group_IT_number 14
_symmetry_cell_setting monoclinic
_symmetry_space_group_name_Hall '-P 2yn'
_symmetry_space_group_name_H-M 'P 1 21/n 1'
_atom_sites_solution_hydrogens geom
_atom_sites_solution_primary direct
_atom_sites_solution_secondary difmap
_audit_block_doi 10.5517/cc143xw1
_audit_creation_method SHELXL-97
_audit_update_record
;
2015-01-30 deposited with the CCDC.
2015-04-07 downloaded from the CCDC.
;
_cell_angle_alpha 90.00
_cell_angle_beta 91.9470(10)
_cell_angle_gamma 90.00
_cell_formula_units_Z 4
_cell_length_a 5.9177(5)
_cell_length_b 9.092(8)
_cell_length_c 18.7984(19)
_cell_measurement_reflns_used 908
_cell_measurement_temperature 298(2)
_cell_measurement_theta_max 26.1425
_cell_measurement_theta_min 2.4885
_cell_volume 1010.8(9)
_computing_cell_refinement 'CrysAlisPro, Oxford Diffraction Ltd.'
_computing_data_collection 'CrysAlisPro, Oxford Diffraction Ltd.'
_computing_data_reduction 'CrysAlisPro, Oxford Diffraction Ltd.'
_computing_molecular_graphics 'SHELXTL (Sheldrick, 1997)'
_computing_publication_material 'SHELXTL (Sheldrick, 1997)'
_computing_structure_refinement 'SHELXL97 (Sheldrick, 2008)'
_computing_structure_solution 'SHELXS97 (Sheldrick, 2008)'
_diffrn_ambient_temperature 298(2)
_diffrn_measured_fraction_theta_full 0.999
_diffrn_measured_fraction_theta_max 0.999
_diffrn_measurement_device_type 'Xcalibur, Eos'
_diffrn_radiation_monochromator graphite
_diffrn_radiation_source 'Enhance (Mo) X-ray Source'
_diffrn_radiation_type MoK\a
_diffrn_radiation_wavelength 0.71073
_diffrn_reflns_av_R_equivalents 0.0609
_diffrn_reflns_av_unetI/netI 0.0738
_diffrn_reflns_limit_h_max 7
_diffrn_reflns_limit_h_min -5
_diffrn_reflns_limit_k_max 9
_diffrn_reflns_limit_k_min -10
_diffrn_reflns_limit_l_max 21
_diffrn_reflns_limit_l_min -22
_diffrn_reflns_number 4853
_diffrn_reflns_theta_full 25.02
_diffrn_reflns_theta_max 25.02
_diffrn_reflns_theta_min 2.49
_exptl_absorpt_coefficient_mu 0.089
_exptl_absorpt_correction_T_max 1.00000
_exptl_absorpt_correction_T_min 0.79723
_exptl_absorpt_correction_type multi-scan
_exptl_absorpt_process_details 'SADABS (Sheldrick, 1996)'
_exptl_crystal_colour yellow
_exptl_crystal_density_diffrn 1.441
_exptl_crystal_density_method 'not measured'
_exptl_crystal_description block
_exptl_crystal_F_000 456
_exptl_crystal_size_max 0.25
_exptl_crystal_size_mid 0.23
_exptl_crystal_size_min 0.14
_refine_diff_density_max 0.700
_refine_diff_density_min -0.341
_refine_diff_density_rms 0.063
_refine_ls_extinction_method none
_refine_ls_goodness_of_fit_ref 1.048
_refine_ls_hydrogen_treatment mixed
_refine_ls_matrix_type full
_refine_ls_number_parameters 154
_refine_ls_number_reflns 1770
_refine_ls_number_restraints 0
_refine_ls_restrained_S_all 1.048
_refine_ls_R_factor_all 0.1337
_refine_ls_R_factor_gt 0.0754
_refine_ls_shift/su_max 0.000
_refine_ls_shift/su_mean 0.000
_refine_ls_structure_factor_coef Fsqd
_refine_ls_weighting_details 'calc w=1/[\s^2^(Fo^2^)+(0.0550P)^2^+1.9699P] where P=(Fo^2^+2Fc^2^)/3'
_refine_ls_weighting_scheme calc
_refine_ls_wR_factor_gt 0.1659
_refine_ls_wR_factor_ref 0.2059
_reflns_number_gt 974
_reflns_number_total 1770
_reflns_threshold_expression >2sigma(I)
_cod_data_source_file c5ra02769a2.cif
_cod_data_source_block 120418c
_cod_depositor_comments
;
The following automatic conversions were performed:

'_symmetry_cell_setting' value 'Monoclinic' changed to 'monoclinic'
according to
/usr/data/users/saulius/crontab/automatic-downloads/rss-feeds/RSC/lib/dictionaries/cif_core.dic
dictionary named 'cif_core.dic' version 2.4.2 from 2011-04-26.

Automatic conversion script
Id: cif_fix_values 3143 2015-03-26 13:38:13Z robertas 
;
_cod_original_cell_volume 1010.9(9)
_cod_original_sg_symbol_H-M P2(1)/n
_cod_database_code 7220057

loop_
_symmetry_equiv_pos_as_xyz
'x, y, z'
'-x+1/2, y+1/2, -z+1/2'
'-x, -y, -z'
'x-1/2, -y-1/2, z-1/2'

loop_
_atom_site_label
_atom_site_type_symbol
_atom_site_fract_x
_atom_site_fract_y
_atom_site_fract_z
_atom_site_U_iso_or_equiv
_atom_site_adp_type
_atom_site_occupancy
_atom_site_symmetry_multiplicity
_atom_site_calc_flag
_atom_site_refinement_flags
N1 N 0.2291(6) 0.6456(4) -0.00810(19) 0.0436(10) Uani 1 1 d .
N2 N 0.6397(7) 0.7041(5) 0.0785(2) 0.0609(12) Uani 1 1 d .
N3 N 0.1608(6) 0.4912(4) 0.09119(18) 0.0447(10) Uani 1 1 d .
H3 H 0.0312 0.4570 0.0773 0.054 Uiso 1 1 calc R
C1 C 0.2829(7) 0.5881(4) 0.0544(2) 0.0388(10) Uani 1 1 d .
C2 C 0.4894(8) 0.6191(5) 0.0977(3) 0.0581(14) Uani 1 1 d .
C3 C 0.5886(8) 0.7692(5) 0.0107(2) 0.0424(11) Uani 1 1 d .
C4 C 0.3907(8) 0.7422(5) -0.0307(2) 0.0435(11) Uani 1 1 d .
C5 C 0.3588(8) 0.8151(5) -0.0958(2) 0.0491(12) Uani 1 1 d .
H5 H 0.2276 0.7992 -0.1233 0.059 Uiso 1 1 calc R
C6 C 0.5195(8) 0.9093(5) -0.1188(2) 0.0492(12) Uani 1 1 d .
H6 H 0.4980 0.9566 -0.1624 0.059 Uiso 1 1 calc R
C7 C 0.7165(8) 0.9356(5) -0.0777(2) 0.0484(12) Uani 1 1 d .
H7 H 0.8244 1.0010 -0.0937 0.058 Uiso 1 1 calc R
C8 C 0.7510(8) 0.8657(5) -0.0140(2) 0.0477(12) Uani 1 1 d .
H8 H 0.8832 0.8825 0.0129 0.057 Uiso 1 1 calc R
C9 C 0.2738(7) 0.4540(5) 0.1549(2) 0.0426(11) Uani 1 1 d .
C10 C 0.4813(8) 0.5283(5) 0.1618(2) 0.0410(11) Uani 1 1 d .
C11 C 0.6240(8) 0.5049(5) 0.2210(2) 0.0488(12) Uani 1 1 d .
H11 H 0.7602 0.5555 0.2264 0.059 Uiso 1 1 calc R
C12 C 0.5590(8) 0.4054(5) 0.2712(2) 0.0492(12) Uani 1 1 d .
H12 H 0.6540 0.3858 0.3105 0.059 Uiso 1 1 calc R
C13 C 0.3516(8) 0.3333(5) 0.2638(2) 0.0501(12) Uani 1 1 d .
H13 H 0.3090 0.2678 0.2989 0.060 Uiso 1 1 calc R
C14 C 0.2092(8) 0.3567(5) 0.2060(2) 0.0502(12) Uani 1 1 d .
H14 H 0.0716 0.3076 0.2015 0.060 Uiso 1 1 calc R

loop_
_atom_site_aniso_label
_atom_site_aniso_U_11
_atom_site_aniso_U_22
_atom_site_aniso_U_33
_atom_site_aniso_U_23
_atom_site_aniso_U_13
_atom_site_aniso_U_12
N1 0.040(2) 0.044(2) 0.047(2) -0.0047(18) -0.0022(18) -0.0011(18)
N2 0.050(3) 0.053(3) 0.080(3) -0.018(2) 0.001(2) 0.002(2)
N3 0.038(2) 0.049(2) 0.046(2) -0.0008(18) -0.0118(17) -0.0026(18)
C1 0.031(2) 0.036(2) 0.048(3) -0.013(2) -0.007(2) 0.0020(19)
C2 0.046(3) 0.043(3) 0.085(4) -0.025(3) 0.011(3) -0.001(3)
C3 0.049(3) 0.037(2) 0.041(2) -0.001(2) -0.006(2) 0.009(2)
C4 0.044(3) 0.030(2) 0.057(3) -0.007(2) 0.005(2) 0.002(2)
C5 0.041(3) 0.050(3) 0.056(3) -0.007(2) -0.008(2) 0.000(2)
C6 0.056(3) 0.048(3) 0.044(3) -0.001(2) -0.006(2) 0.003(2)
C7 0.048(3) 0.045(3) 0.051(3) 0.004(2) -0.005(2) -0.004(2)
C8 0.045(3) 0.043(3) 0.054(3) -0.001(2) -0.010(2) -0.001(2)
C9 0.039(3) 0.045(3) 0.043(3) -0.009(2) -0.001(2) 0.008(2)
C10 0.050(3) 0.040(2) 0.033(2) 0.0010(19) 0.000(2) 0.010(2)
C11 0.043(3) 0.049(3) 0.054(3) -0.004(2) -0.008(2) -0.003(2)
C12 0.054(3) 0.049(3) 0.043(3) 0.003(2) -0.010(2) -0.001(2)
C13 0.058(3) 0.051(3) 0.042(3) 0.004(2) 0.006(2) -0.005(2)
C14 0.046(3) 0.051(3) 0.053(3) -0.008(2) -0.002(2) -0.006(2)

loop_
_atom_type_symbol
_atom_type_description
_atom_type_scat_dispersion_real
_atom_type_scat_dispersion_imag
_atom_type_scat_source
C C 0.0033 0.0016 'International Tables Vol C Tables 4.2.6.8 and 6.1.1.4'
H H 0.0000 0.0000 'International Tables Vol C Tables 4.2.6.8 and 6.1.1.4'
N N 0.0061 0.0033 'International Tables Vol C Tables 4.2.6.8 and 6.1.1.4'

loop_
_geom_angle_atom_site_label_1
_geom_angle_atom_site_label_2
_geom_angle_atom_site_label_3
_geom_angle
C1 N1 C4 112.3(4)
C2 N2 C3 112.7(5)
C1 N3 C9 110.5(4)
C1 N3 H3 124.7
C9 N3 H3 124.7
N1 C1 N3 127.0(4)
N1 C1 C2 126.1(4)
N3 C1 C2 106.9(4)
N2 C2 C10 129.4(5)
N2 C2 C1 123.2(5)
C10 C2 C1 107.3(4)
C8 C3 C4 119.7(4)
C8 C3 N2 115.6(4)
C4 C3 N2 124.7(4)
N1 C4 C5 119.9(4)
N1 C4 C3 121.0(4)
C5 C4 C3 119.1(4)
C6 C5 C4 120.1(4)
C6 C5 H5 119.9
C4 C5 H5 119.9
C5 C6 C7 120.7(4)
C5 C6 H6 119.7
C7 C6 H6 119.7
C8 C7 C6 120.2(4)
C8 C7 H7 119.9
C6 C7 H7 119.9
C7 C8 C3 120.2(4)
C7 C8 H8 119.9
C3 C8 H8 119.9
C14 C9 N3 128.5(4)
C14 C9 C10 120.6(4)
N3 C9 C10 110.9(4)
C11 C10 C9 120.5(4)
C11 C10 C2 135.2(4)
C9 C10 C2 104.3(4)
C12 C11 C10 118.3(4)
C12 C11 H11 120.8
C10 C11 H11 120.8
C11 C12 C13 120.5(4)
C11 C12 H12 119.7
C13 C12 H12 119.7
C14 C13 C12 121.4(4)
C14 C13 H13 119.3
C12 C13 H13 119.3
C13 C14 C9 118.6(4)
C13 C14 H14 120.7
C9 C14 H14 120.7

loop_
_geom_bond_atom_site_label_1
_geom_bond_atom_site_label_2
_geom_bond_distance
N1 C1 1.314(5)
N1 C4 1.376(5)
N2 C2 1.241(6)
N2 C3 1.427(6)
N3 C1 1.346(5)
N3 C9 1.392(5)
N3 H3 0.8600
C1 C2 1.472(6)
C2 C10 1.464(7)
C3 C8 1.393(6)
C3 C4 1.406(6)
C4 C5 1.398(6)
C5 C6 1.362(6)
C5 H5 0.9300
C6 C7 1.398(6)
C6 H6 0.9300
C7 C8 1.364(6)
C7 H7 0.9300
C8 H8 0.9300
C9 C14 1.370(6)
C9 C10 1.404(6)
C10 C11 1.390(6)
C11 C12 1.372(6)
C11 H11 0.9300
C12 C13 1.394(6)
C12 H12 0.9300
C13 C14 1.369(6)
C13 H13 0.9300
C14 H14 0.9300
